data_2103873
loop_
_publ_author_name
'Melguizo, Manuel'
'Quesada, Antonio'
'Low, John N.'
'Glidewell, Christopher'

_publ_section_title
;
 Supramolecular structures of <i>N</i>^4^-substituted
 2,4-diamino-6-benzyloxy-5-nitrosopyrimidines
;
_journal_issue 2
_journal_name_full 'Acta Crystallographica Section B'
_journal_page_first 263
_journal_page_last 276
_journal_paper_doi 10.1107/S0108768103002477
_journal_volume 59
_journal_year 2003
_chemical_formula_moiety 'C14 H18 N6 O2'
_chemical_formula_sum 'C14 H18 N6 O2'
_chemical_formula_weight 302.33
_chemical_name_systematic
;
2-Amino-4-(N-butylamino)-6-(3-pyridyl)methoxy-5-nitrosopyrimidine
;
_space_group_IT_number 15
_symmetry_cell_setting monoclinic
_symmetry_space_group_name_Hall '-C 2yc'
_symmetry_space_group_name_H-M 'C 1 2/c 1'
_atom_sites_solution_hydrogens geom
_atom_sites_solution_primary direct
_atom_sites_solution_secondary difmap
_cell_angle_alpha 90.00
_cell_angle_beta 121.9700(13)
_cell_angle_gamma 90.00
_cell_formula_units_Z 8
_cell_length_a 28.3925(6)
_cell_length_b 8.1627(3)
_cell_length_c 15.1540(5)
_cell_measurement_reflns_used 3366
_cell_measurement_temperature 298(2)
_cell_measurement_theta_max 27.52
_cell_measurement_theta_min 3.17
_cell_volume 2979.39(17)
_computing_cell_refinement 'DENZO-SMN (Otwinowski & Minor, 1997)'
_computing_data_collection 'Kappa-CCD server software (Nonius, 1997)'
_computing_data_reduction 'DENZO-SMN (Otwinowski & Minor, 1997)'
_computing_molecular_graphics 'PLATON (Spek, 2002)'
_computing_publication_material 'SHELXL-97 (Sheldrick, 1997a) and PRPKAPPA (Ferguson, 1999)'
_computing_structure_refinement 'SHELXL-97 (Sheldrick, 1997a)'
_computing_structure_solution 'SHELXS-97 (Sheldrick, 1997b)'
_diffrn_ambient_temperature 298(2)
_diffrn_measured_fraction_theta_full 0.994
_diffrn_measured_fraction_theta_max 0.980
_diffrn_measurement_device_type Kappa-CCD
_diffrn_measurement_method '\f scans, and \w scans with \k offsets'
_diffrn_radiation_monochromator graphite
_diffrn_radiation_source 'fine-focus sealed X-ray tube'
_diffrn_radiation_type 'Mo K\a'
_diffrn_radiation_wavelength 0.71073
_diffrn_reflns_av_R_equivalents 0.065
_diffrn_reflns_av_sigmaI/netI 0.1299
_diffrn_reflns_limit_h_max 36
_diffrn_reflns_limit_h_min -28
_diffrn_reflns_limit_k_max 10
_diffrn_reflns_limit_k_min -10
_diffrn_reflns_limit_l_max 16
_diffrn_reflns_limit_l_min -19
_diffrn_reflns_number 9945
_diffrn_reflns_theta_full 25.00
_diffrn_reflns_theta_max 27.52
_diffrn_reflns_theta_min 3.17
_diffrn_standards_decay_% 0
_exptl_absorpt_coefficient_mu 0.095
_exptl_absorpt_correction_type none
_exptl_absorpt_process_details none
_exptl_crystal_colour blue
_exptl_crystal_density_diffrn 1.348
_exptl_crystal_density_method 'not measured'
_exptl_crystal_description block
_exptl_crystal_F_000 1280
_exptl_crystal_size_max 0.22
_exptl_crystal_size_mid 0.08
_exptl_crystal_size_min 0.03
_refine_diff_density_max 0.175
_refine_diff_density_min -0.198
_refine_ls_extinction_method none
_refine_ls_goodness_of_fit_ref 0.914
_refine_ls_hydrogen_treatment constr
_refine_ls_matrix_type full
_refine_ls_number_parameters 200
_refine_ls_number_reflns 3366
_refine_ls_number_restraints 0
_refine_ls_restrained_S_all 0.914
_refine_ls_R_factor_all 0.1856
_refine_ls_R_factor_gt 0.0601
_refine_ls_shift/su_max 0.000
_refine_ls_shift/su_mean 0.000
_refine_ls_structure_factor_coef Fsqd
_refine_ls_weighting_details 'w=1/[\s^2^(Fo^2^)+(0.0556P)^2^] where P=(Fo^2^+2Fc^2^)/3'
_refine_ls_weighting_scheme calc
_refine_ls_wR_factor_gt 0.1105
_refine_ls_wR_factor_ref 0.1449
_reflns_number_gt 1422
_reflns_number_total 3366
_reflns_threshold_expression >2\s(I)
_cod_data_source_file na0145.cif
_cod_data_source_block 7
_cod_original_sg_symbol_Hall '-C 2yc '
_cod_original_sg_symbol_H-M 'C 2/c'
_cod_database_code 2103873
_cod_database_fobs_code 2103873

loop_
_symmetry_equiv_pos_as_xyz
'x, y, z'
'-x, y, -z+1/2'
'x+1/2, y+1/2, z'
'-x+1/2, y+1/2, -z+1/2'
'-x, -y, -z'
'x, -y, z-1/2'
'-x+1/2, -y+1/2, -z'
'x+1/2, -y+1/2, z-1/2'

loop_
_atom_site_label
_atom_site_fract_x
_atom_site_fract_y
_atom_site_fract_z
_atom_site_U_iso_or_equiv
_atom_site_adp_type
_atom_site_calc_flag
_atom_site_refinement_flags
_atom_site_occupancy
_atom_site_type_symbol
N1 0.09435(10) 0.6293(2) 0.35945(17) 0.0462(6) Uani d . 1 N
C2 0.11846(12) 0.5643(3) 0.4580(2) 0.0438(7) Uani d . 1 C
N2 0.11195(10) 0.6559(3) 0.52305(17) 0.0593(7) Uani d . 1 N
N3 0.14601(10) 0.4235(2) 0.49342(16) 0.0444(6) Uani d . 1 N
N4 0.17926(9) 0.1942(3) 0.45739(16) 0.0468(6) Uani d . 1 N
C5 0.12872(11) 0.3883(3) 0.31959(19) 0.0387(7) Uani d . 1 C
N5 0.13250(10) 0.3120(3) 0.24433(17) 0.0500(6) Uani d . 1 N
O5 0.15774(8) 0.1743(2) 0.26680(14) 0.0608(6) Uani d . 1 O
C4 0.15148(11) 0.3341(3) 0.4253(2) 0.0395(7) Uani d . 1 C
C41 0.20508(12) 0.1292(3) 0.5627(2) 0.0487(7) Uani d . 1 C
C42 0.22718(12) -0.0406(3) 0.5669(2) 0.0484(7) Uani d . 1 C
C43 0.25527(14) -0.1174(3) 0.6742(2) 0.0557(8) Uani d . 1 C
C44 0.27919(15) -0.2858(4) 0.6761(3) 0.0740(10) Uani d . 1 C
C6 0.10045(11) 0.5410(3) 0.29452(19) 0.0419(7) Uani d . 1 C
C61 0.04640(12) 0.8031(3) 0.0687(2) 0.0446(7) Uani d . 1 C
C62 0.07416(13) 0.9390(3) 0.0682(2) 0.0547(8) Uani d . 1 C
N63 0.07286(11) 0.9978(3) -0.01612(19) 0.0580(7) Uani d . 1 N
C64 0.04292(13) 0.9130(4) -0.1035(2) 0.0573(8) Uani d . 1 C
C65 0.01361(13) 0.7776(4) -0.1114(2) 0.0597(9) Uani d . 1 C
C66 0.01435(13) 0.7223(3) -0.0246(2) 0.0554(8) Uani d . 1 C
C67 0.05078(14) 0.7497(3) 0.1677(2) 0.0596(9) Uani d . 1 C
O6 0.07952(8) 0.5934(2) 0.19662(13) 0.0534(6) Uani d . 1 O
H2A 0.1253 0.6239 0.5860 0.071 Uiso calc R 1 H
H2B 0.0943 0.7474 0.5023 0.071 Uiso calc R 1 H
H4 0.1823 0.1375 0.4128 0.056 Uiso calc R 1 H
H41A 0.1780 0.1252 0.5831 0.058 Uiso calc R 1 H
H41B 0.2352 0.2005 0.6108 0.058 Uiso calc R 1 H
H42A 0.2536 -0.0352 0.5449 0.058 Uiso calc R 1 H
H42B 0.1967 -0.1103 0.5181 0.058 Uiso calc R 1 H
H43A 0.2285 -0.1282 0.6952 0.067 Uiso calc R 1 H
H43B 0.2849 -0.0462 0.7238 0.067 Uiso calc R 1 H
H44A 0.2494 -0.3605 0.6339 0.111 Uiso calc R 1 H
H44B 0.3001 -0.3255 0.7463 0.111 Uiso calc R 1 H
H44C 0.3030 -0.2772 0.6492 0.111 Uiso calc R 1 H
H62 0.0956 0.9951 0.1306 0.066 Uiso calc R 1 H
H64 0.0421 0.9488 -0.1625 0.069 Uiso calc R 1 H
H65 -0.0068 0.7223 -0.1744 0.072 Uiso calc R 1 H
H66 -0.0066 0.6314 -0.0290 0.066 Uiso calc R 1 H
H67A 0.0714 0.8300 0.2221 0.072 Uiso calc R 1 H
H67B 0.0141 0.7382 0.1570 0.072 Uiso calc R 1 H

loop_
_atom_site_aniso_label
_atom_site_aniso_U_11
_atom_site_aniso_U_22
_atom_site_aniso_U_33
_atom_site_aniso_U_12
_atom_site_aniso_U_13
_atom_site_aniso_U_23
N1 0.0626(17) 0.0455(13) 0.0333(14) 0.0074(11) 0.0274(13) 0.0034(10)
C2 0.056(2) 0.0457(16) 0.0363(17) -0.0018(14) 0.0289(15) -0.0013(13)
N2 0.088(2) 0.0569(15) 0.0408(15) 0.0185(14) 0.0392(15) 0.0061(11)
N3 0.0541(16) 0.0449(13) 0.0363(13) 0.0065(11) 0.0254(12) 0.0038(10)
N4 0.0587(16) 0.0461(13) 0.0360(13) 0.0071(12) 0.0254(12) 0.0034(10)
C5 0.0457(18) 0.0403(15) 0.0324(15) -0.0003(13) 0.0224(14) 0.0003(11)
N5 0.0584(17) 0.0499(14) 0.0400(14) 0.0014(12) 0.0248(13) -0.0046(11)
O5 0.0769(16) 0.0540(12) 0.0481(13) 0.0168(11) 0.0306(12) -0.0011(9)
C4 0.0445(18) 0.0396(15) 0.0375(17) -0.0035(13) 0.0238(14) 0.0014(12)
C41 0.0515(19) 0.0546(17) 0.0366(17) 0.0033(14) 0.0210(15) 0.0083(12)
C42 0.054(2) 0.0504(16) 0.0403(17) 0.0012(14) 0.0242(15) 0.0059(13)
C43 0.067(2) 0.0563(18) 0.0454(18) 0.0076(15) 0.0312(17) 0.0105(13)
C44 0.095(3) 0.067(2) 0.064(2) 0.024(2) 0.044(2) 0.0242(17)
C6 0.0480(19) 0.0447(16) 0.0308(16) -0.0009(14) 0.0193(14) 0.0040(12)
C61 0.0573(19) 0.0400(15) 0.0389(17) 0.0105(15) 0.0271(15) 0.0077(12)
C62 0.063(2) 0.0526(18) 0.0397(18) 0.0029(16) 0.0212(16) -0.0025(13)
N63 0.0644(18) 0.0558(15) 0.0548(17) -0.0018(13) 0.0323(15) 0.0079(13)
C64 0.065(2) 0.066(2) 0.043(2) 0.0013(17) 0.0301(18) 0.0051(15)
C65 0.075(2) 0.0610(19) 0.0417(19) -0.0074(17) 0.0297(17) -0.0054(14)
C66 0.073(2) 0.0474(16) 0.0500(19) -0.0086(15) 0.0350(18) -0.0005(14)
C67 0.090(2) 0.0510(17) 0.0494(18) 0.0218(16) 0.0443(19) 0.0147(14)
O6 0.0766(15) 0.0471(11) 0.0367(12) 0.0172(10) 0.0300(11) 0.0099(8)

loop_
_atom_type_symbol
_atom_type_description
_atom_type_scat_dispersion_real
_atom_type_scat_dispersion_imag
_atom_type_scat_source
C C 0.0033 0.0016 'International Tables Vol C Tables 4.2.6.8 and 6.1.1.4'
H H 0.0000 0.0000 'International Tables Vol C Tables 4.2.6.8 and 6.1.1.4'
N N 0.0061 0.0033 'International Tables Vol C Tables 4.2.6.8 and 6.1.1.4'
O O 0.0106 0.0060 'International Tables Vol C Tables 4.2.6.8 and 6.1.1.4'

loop_
_geom_angle_atom_site_label_1
_geom_angle_atom_site_label_2
_geom_angle_atom_site_label_3
_geom_angle
_geom_angle_publ_flag
C6 N1 C2 114.7(2) no
N2 C2 N3 118.1(2) no
N2 C2 N1 113.8(2) no
N3 C2 N1 128.1(2) no
C2 N2 H2A 120.0 no
C2 N2 H2B 120.0 no
H2A N2 H2B 120.0 no
C2 N3 C4 116.3(2) no
C4 N4 C41 124.9(2) no
C4 N4 H4 117.6 no
C41 N4 H4 117.6 no
N5 C5 C6 117.6(2) no
N5 C5 C4 127.3(2) no
C6 C5 C4 115.0(2) no
O5 N5 C5 117.6(2) no
N4 C4 N3 118.4(2) no
N4 C4 C5 120.1(2) no
N3 C4 C5 121.5(2) no
N4 C41 C42 109.7(2) no
N4 C41 H41A 109.7 no
C42 C41 H41A 109.7 no
N4 C41 H41B 109.7 no
C42 C41 H41B 109.7 no
H41A C41 H41B 108.2 no
C41 C42 C43 113.3(2) no
C41 C42 H42A 108.9 no
C43 C42 H42A 108.9 no
C41 C42 H42B 108.9 no
C43 C42 H42B 108.9 no
H42A C42 H42B 107.7 no
C42 C43 C44 111.6(2) no
C42 C43 H43A 109.3 no
C44 C43 H43A 109.3 no
C42 C43 H43B 109.3 no
C44 C43 H43B 109.3 no
H43A C43 H43B 108.0 no
C43 C44 H44A 109.5 no
C43 C44 H44B 109.5 no
H44A C44 H44B 109.5 no
C43 C44 H44C 109.5 no
H44A C44 H44C 109.5 no
H44B C44 H44C 109.5 no
N1 C6 O6 120.0(2) no
N1 C6 C5 124.4(2) no
O6 C6 C5 115.6(2) no
C62 C61 C66 117.0(2) no
C62 C61 C67 119.9(2) no
C66 C61 C67 123.1(3) no
N63 C62 C61 124.7(3) no
N63 C62 H62 117.6 no
C61 C62 H62 117.6 no
C64 N63 C62 116.2(3) no
N63 C64 C65 123.7(3) no
N63 C64 H64 118.1 no
C65 C64 H64 118.1 no
C64 C65 C66 119.0(3) no
C64 C65 H65 120.5 no
C66 C65 H65 120.5 no
C61 C66 C65 119.3(3) no
C61 C66 H66 120.3 no
C65 C66 H66 120.3 no
O6 C67 C61 107.0(2) no
O6 C67 H67A 110.3 no
C61 C67 H67A 110.3 no
O6 C67 H67B 110.3 no
C61 C67 H67B 110.3 no
H67A C67 H67B 108.6 no
C6 O6 C67 117.57(19) no

loop_
_geom_bond_atom_site_label_1
_geom_bond_atom_site_label_2
_geom_bond_distance
_geom_bond_publ_flag
N1 C6 1.303(3) no
N1 C2 1.378(3) no
C2 N2 1.326(3) no
C2 N3 1.333(3) no
N2 H2A 0.86 no
N2 H2B 0.86 no
N3 C4 1.339(3) no
N4 C4 1.326(3) no
N4 C41 1.458(3) no
N4 H4 0.86 no
C5 N5 1.352(3) no
C5 C6 1.422(3) no
C5 C4 1.443(3) no
N5 O5 1.279(3) no
C41 C42 1.509(3) no
C41 H41A 0.97 no
C41 H41B 0.97 no
C42 C43 1.517(4) no
C42 H42A 0.97 no
C42 H42B 0.97 no
C43 C44 1.526(4) no
C43 H43A 0.97 no
C43 H43B 0.97 no
C44 H44A 0.96 no
C44 H44B 0.96 no
C44 H44C 0.96 no
C6 O6 1.343(3) no
C61 C62 1.363(4) no
C61 C66 1.378(4) no
C61 C67 1.503(4) no
C62 N63 1.347(3) no
C62 H62 0.93 no
N63 C64 1.328(3) no
C64 C65 1.350(4) no
C64 H64 0.93 no
C65 C66 1.380(4) no
C65 H65 0.93 no
C66 H66 0.93 no
C67 O6 1.452(3) no
C67 H67A 0.97 no
C67 H67B 0.97 no

loop_
_geom_hbond_atom_site_label_D
_geom_hbond_atom_site_label_H
_geom_hbond_atom_site_label_A
_geom_hbond_site_symmetry_A
_geom_hbond_distance_DH
_geom_hbond_distance_HA
_geom_hbond_distance_DA
_geom_hbond_angle_DHA
_geom_hbond_publ_flag
N4 H4 O5 . 0.86 1.96 2.622(3) 133 y
N2 H2A N5 6_566 0.86 2.36 3.095(3) 144 y
N2 H2B N63 6_576 0.86 2.14 2.979(3) 164 y
C62 H62 O5 1_565 0.93 2.38 3.289(3) 167 y

loop_
_geom_torsion_atom_site_label_1
_geom_torsion_atom_site_label_2
_geom_torsion_atom_site_label_3
_geom_torsion_atom_site_label_4
_geom_torsion
_geom_torsion_publ_flag
C6 N1 C2 N2 179.9(2) no
C6 N1 C2 N3 -1.0(4) no
N2 C2 N3 C4 179.7(2) no
N1 C2 N3 C4 0.6(4) no
C6 C5 N5 O5 -179.7(2) no
C4 C5 N5 O5 1.9(4) no
C41 N4 C4 N3 -0.4(4) no
C41 N4 C4 C5 178.5(2) no
C2 N3 C4 N4 179.0(2) no
C2 N3 C4 C5 0.1(4) no
N5 C5 C4 N4 -0.7(4) no
C6 C5 C4 N4 -179.2(2) no
N5 C5 C4 N3 178.2(3) no
C6 C5 C4 N3 -0.2(4) no
C4 N4 C41 C42 173.6(2) no
N4 C41 C42 C43 179.6(2) no
C41 C42 C43 C44 -177.5(3) no
C2 N1 C6 O6 -178.9(2) no
C2 N1 C6 C5 0.8(4) no
N5 C5 C6 N1 -178.9(3) no
C4 C5 C6 N1 -0.2(4) no
N5 C5 C6 O6 0.8(3) no
C4 C5 C6 O6 179.4(2) no
C66 C61 C62 N63 -0.7(4) no
C67 C61 C62 N63 -179.6(3) no
C61 C62 N63 C64 -1.4(4) no
C62 N63 C64 C65 1.8(4) no
N63 C64 C65 C66 -0.1(5) no
C62 C61 C66 C65 2.5(4) no
C67 C61 C66 C65 -178.6(3) no
C64 C65 C66 C61 -2.2(5) no
C62 C61 C67 O6 -114.0(3) no
C66 C61 C67 O6 67.2(4) no
N1 C6 O6 C67 0.3(4) no
C5 C6 O6 C67 -179.4(2) no
C61 C67 O6 C6 163.8(2) no

loop_
_cod_related_entry_id
_cod_related_entry_database
_cod_related_entry_code
1 ChemSpider 21140339
